data_1559057
loop_
_publ_author_name
'Zhu, Zhou-Hao'
'Ding, Yi-Xuan'
'Wu, Bo'
'Zhou, Yong-Gui'

_publ_section_title
;
 Design and Synthesis of Chiral and Regenerable [2.2]Paracyclophane-Based
 NAD(P)H Models and Application in Biomimetic Reduction of Flavonoids
;
_journal_name_full 'Chemical Science'
_journal_paper_doi 10.1039/D0SC04188B
_journal_year 2020
_chemical_absolute_configuration unk
_chemical_formula_sum 'C29 H28 O4'
_chemical_formula_weight 440.51
_space_group_crystal_system monoclinic
_space_group_IT_number 4
_space_group_name_Hall 'P 2yb'
_space_group_name_H-M_alt 'P 1 21 1'
_atom_sites_solution_hydrogens mixed
_audit_creation_method SHELXL-2013
_audit_update_record
;
2019-05-27 deposited with the CCDC.	2020-09-07 downloaded from the CCDC.
;
_cell_angle_alpha 90
_cell_angle_beta 107.433(4)
_cell_angle_gamma 90
_cell_formula_units_Z 4
_cell_length_a 9.7052(7)
_cell_length_b 16.6173(11)
_cell_length_c 15.6111(10)
_cell_measurement_reflns_used 5787
_cell_measurement_temperature 293(2)
_cell_measurement_theta_max 125.891
_cell_measurement_theta_min 5.932
_cell_volume 2402.0(3)
_computing_cell_refinement 'Bruker SAINT'
_computing_data_collection 'Bruker APEX2'
_computing_data_reduction 'Bruker SAINT'
_computing_molecular_graphics 'Bruker SHELXTL'
_computing_publication_material 'Bruker SHELXTL'
_computing_structure_refinement 'SHELXL-2013 (Sheldrick, 2013)'
_computing_structure_solution 'SHELXS-97 (Sheldrick 2008)'
_diffrn_ambient_temperature 293(2)
_diffrn_measured_fraction_theta_full 0.997
_diffrn_measured_fraction_theta_max 0.990
_diffrn_measurement_device_type 'Bruker APEX-II CCD'
_diffrn_measurement_method '\f and \w scans'
_diffrn_radiation_type CuK\a
_diffrn_radiation_wavelength 1.54178
_diffrn_reflns_av_R_equivalents 0.1263
_diffrn_reflns_av_unetI/netI 0.0948
_diffrn_reflns_Laue_measured_fraction_full 0.997
_diffrn_reflns_Laue_measured_fraction_max 0.990
_diffrn_reflns_limit_h_max 11
_diffrn_reflns_limit_h_min -11
_diffrn_reflns_limit_k_max 20
_diffrn_reflns_limit_k_min -20
_diffrn_reflns_limit_l_max 19
_diffrn_reflns_limit_l_min -18
_diffrn_reflns_number 34394
_diffrn_reflns_point_group_measured_fraction_full 0.989
_diffrn_reflns_point_group_measured_fraction_max 0.981
_diffrn_reflns_theta_full 67.679
_diffrn_reflns_theta_max 70.490
_diffrn_reflns_theta_min 2.967
_exptl_absorpt_coefficient_mu 0.640
_exptl_absorpt_correction_T_max 0.7533
_exptl_absorpt_correction_T_min 0.4623
_exptl_absorpt_correction_type multi-scan
_exptl_absorpt_process_details sadabs
_exptl_crystal_colour colorless
_exptl_crystal_density_diffrn 1.218
_exptl_crystal_description prismatic
_exptl_crystal_F_000 936
_exptl_crystal_size_max 0.160
_exptl_crystal_size_mid 0.140
_exptl_crystal_size_min 0.100
_refine_diff_density_max 0.226
_refine_diff_density_min -0.223
_refine_diff_density_rms 0.050
_refine_ls_abs_structure_details
; 
 Flack x determined using 1828 quotients [(I+)-(I-)]/[(I+)+(I-)] 
 (Parsons and Flack (2004), Acta Cryst. A60, s61). 
;
_refine_ls_abs_structure_Flack 0.4(2)
_refine_ls_extinction_coef 0.0028(9)
_refine_ls_extinction_expression Fc^*^=kFc[1+0.001xFc^2^\l^3^/sin(2\q)]^-1/4^
_refine_ls_extinction_method SHELXL
_refine_ls_goodness_of_fit_ref 1.043
_refine_ls_hydrogen_treatment mixed
_refine_ls_matrix_type full
_refine_ls_number_parameters 600
_refine_ls_number_reflns 9016
_refine_ls_number_restraints 1
_refine_ls_restrained_S_all 1.043
_refine_ls_R_factor_all 0.1176
_refine_ls_R_factor_gt 0.0748
_refine_ls_shift/su_max 0.018
_refine_ls_shift/su_mean 0.002
_refine_ls_structure_factor_coef Fsqd
_refine_ls_weighting_details 'w=1/[\s^2^(Fo^2^)+(0.1051P)^2^] where P=(Fo^2^+2Fc^2^)/3'
_refine_ls_weighting_scheme calc
_refine_ls_wR_factor_gt 0.1850
_refine_ls_wR_factor_ref 0.2229
_reflns_Friedel_coverage 0.912
_reflns_Friedel_fraction_full 0.981
_reflns_Friedel_fraction_max 0.972
_reflns_number_gt 5353
_reflns_number_total 9016
_reflns_threshold_expression 'I > 2\s(I)'
_cod_data_source_file d0sc04188b2.cif
_cod_data_source_block cu_d8v19496_0m
_cod_original_sg_symbol_H-M 'P 21'
_cod_database_code 1559057
_shelx_space_group_comment
; 
The symmetry employed for this shelxl refinement is uniquely defined 
by the following loop, which should always be used as a source of 
symmetry information in preference to the above space-group names. 
They are only intended as comments. 
;
_shelx_estimated_absorpt_t_min 0.905
_shelx_estimated_absorpt_t_max 0.939
_shelxl_version_number 2013-4

loop_
_space_group_symop_operation_xyz
'x, y, z'
'-x, y+1/2, -z'

loop_
_atom_site_label
_atom_site_type_symbol
_atom_site_fract_x
_atom_site_fract_y
_atom_site_fract_z
_atom_site_U_iso_or_equiv
_atom_site_adp_type
_atom_site_occupancy
_atom_site_site_symmetry_order
_atom_site_calc_flag
_atom_site_refinement_flags_posn
_atom_site_refinement_flags_adp
_atom_site_refinement_flags_occupancy
_atom_site_disorder_assembly
_atom_site_disorder_group
O1 O 0.5138(6) 0.4056(4) 0.4378(3) 0.0965(16) Uani 1 1 d . . . . .
O2 O 0.8574(5) 0.5239(3) 0.6042(3) 0.0782(13) Uani 1 1 d . . . . .
O3 O 0.8498(8) 0.2838(4) 0.5733(4) 0.112(2) Uani 1 1 d . . . . .
O4 O 0.8633(6) 0.3872(4) 0.4883(4) 0.0932(16) Uani 1 1 d . . . . .
C1 C 0.7739(8) 0.5610(4) 0.5281(4) 0.0734(18) Uani 1 1 d . . . . .
C2 C 0.8173(11) 0.6344(5) 0.5050(5) 0.095(3) Uani 1 1 d . . . . .
H2 H 0.9034 0.6569 0.5403 0.114 Uiso 1 1 calc R U . . .
C3 C 0.7360(14) 0.6748(6) 0.4311(6) 0.111(3) Uani 1 1 d . . . . .
H3 H 0.7673 0.7243 0.4162 0.133 Uiso 1 1 calc R U . . .
C4 C 0.6062(12) 0.6424(6) 0.3778(6) 0.099(3) Uani 1 1 d . . . . .
H4 H 0.5479 0.6711 0.3292 0.119 Uiso 1 1 calc R U . . .
C5 C 0.5666(9) 0.5688(5) 0.3979(5) 0.086(2) Uani 1 1 d . . . . .
H5 H 0.4823 0.5461 0.3607 0.103 Uiso 1 1 calc R U . . .
C6 C 0.6494(8) 0.5245(4) 0.4740(4) 0.0697(17) Uani 1 1 d . . . . .
C7 C 0.6112(7) 0.4424(5) 0.4893(4) 0.0717(18) Uani 1 1 d . . . . .
C8 C 0.7065(7) 0.4012(4) 0.5760(4) 0.0629(15) Uani 1 1 d . . . . .
C9 C 0.7814(7) 0.4676(4) 0.6432(4) 0.0661(16) Uani 1 1 d . . . . .
H9 H 0.7051 0.4977 0.6585 0.079 Uiso 1 1 calc R U . . .
C10 C 0.8849(7) 0.4384(4) 0.7302(4) 0.0654(16) Uani 1 1 d . . . . .
C11 C 1.0252(7) 0.4123(5) 0.7368(5) 0.0755(19) Uani 1 1 d . . . . .
H11 H 1.0563 0.4140 0.6859 0.091 Uiso 1 1 calc R U . . .
C12 C 1.1172(7) 0.3845(5) 0.8153(5) 0.0788(19) Uani 1 1 d . . . . .
H12 H 1.2099 0.3681 0.8176 0.095 Uiso 1 1 calc R U . . .
C13 C 1.0723(7) 0.3804(4) 0.8931(4) 0.0711(17) Uani 1 1 d . . . . .
C14 C 1.1631(9) 0.3512(6) 0.9765(5) 0.092(2) Uani 1 1 d . . . . .
H14 H 1.2562 0.3339 0.9813 0.110 Uiso 1 1 calc R U . . .
C15 C 1.1134(11) 0.3487(7) 1.0495(6) 0.112(3) Uani 1 1 d . . . . .
H15 H 1.1723 0.3282 1.1035 0.135 Uiso 1 1 calc R U . . .
C16 C 0.9780(12) 0.3760(8) 1.0445(6) 0.124(4) Uani 1 1 d . . . . .
H16 H 0.9473 0.3749 1.0955 0.149 Uiso 1 1 calc R U . . .
C17 C 0.8878(10) 0.4048(7) 0.9662(5) 0.101(3) Uani 1 1 d . . . . .
H17 H 0.7960 0.4229 0.9638 0.121 Uiso 1 1 calc R U . . .
C18 C 0.9338(8) 0.4074(5) 0.8885(4) 0.0708(17) Uani 1 1 d . . . . .
C19 C 0.8401(7) 0.4363(4) 0.8055(4) 0.0684(17) Uani 1 1 d . . . . .
H19 H 0.7478 0.4540 0.8024 0.082 Uiso 1 1 calc R U . . .
C20 C 0.6146(9) 0.3458(5) 0.6152(5) 0.0782(19) Uani 1 1 d . . . . .
H20A H 0.5695 0.3057 0.5704 0.094 Uiso 1 1 calc R U . . .
H20B H 0.6779 0.3177 0.6664 0.094 Uiso 1 1 calc R U . . .
C21 C 0.5001(9) 0.3867(6) 0.6441(6) 0.098(3) Uani 1 1 d . . . . .
H21 H 0.4468 0.4261 0.6061 0.117 Uiso 1 1 calc R U . . .
C22 C 0.4672(12) 0.3728(7) 0.7177(7) 0.123(4) Uani 1 1 d . . . . .
H22A H 0.5175 0.3340 0.7579 0.147 Uiso 1 1 calc R U . . .
H22B H 0.3933 0.4017 0.7301 0.147 Uiso 1 1 calc R U . . .
C23 C 0.8156(7) 0.3493(5) 0.5482(4) 0.0663(16) Uani 1 1 d . . . . .
C24 C 0.9622(8) 0.3465(5) 0.4477(5) 0.081(2) Uani 1 1 d . . . . .
H24 H 0.9978 0.2963 0.4797 0.097 Uiso 1 1 calc R U . . .
C25 C 0.8807(11) 0.3292(7) 0.3519(6) 0.111(3) Uani 1 1 d . . . . .
H25A H 0.8067 0.2893 0.3496 0.133 Uiso 1 1 calc R U . . .
H25B H 0.8333 0.3780 0.3235 0.133 Uiso 1 1 calc R U . . .
C26 C 0.9788(17) 0.2990(9) 0.3018(7) 0.145(5) Uani 1 1 d . . . . .
H26A H 0.9246 0.2919 0.2391 0.174 Uiso 1 1 calc R U . . .
H26B H 1.0172 0.2470 0.3257 0.174 Uiso 1 1 calc R U . . .
C27 C 1.1029(16) 0.3570(10) 0.3092(8) 0.154(6) Uani 1 1 d . . . . .
H27A H 1.1685 0.3346 0.2792 0.185 Uiso 1 1 calc R U . . .
H27B H 1.0659 0.4076 0.2804 0.185 Uiso 1 1 calc R U . . .
C28 C 1.1802(13) 0.3708(12) 0.4049(10) 0.178(7) Uani 1 1 d . . . . .
H28A H 1.2583 0.4086 0.4096 0.213 Uiso 1 1 calc R U . . .
H28B H 1.2223 0.3205 0.4320 0.213 Uiso 1 1 calc R U . . .
C29 C 1.0834(10) 0.4032(9) 0.4557(7) 0.132(4) Uani 1 1 d . . . . .
H29A H 1.1378 0.4100 0.5185 0.158 Uiso 1 1 calc R U . . .
H29B H 1.0459 0.4553 0.4318 0.158 Uiso 1 1 calc R U . . .
O5 O 0.3759(6) 0.5806(3) 0.1803(3) 0.0898(16) Uani 1 1 d . . . . .
O6 O 0.5463(5) 0.4687(3) 0.0024(3) 0.0649(11) Uani 1 1 d . . . . .
O7 O 0.5774(6) 0.7143(4) 0.0753(4) 0.0993(17) Uani 1 1 d . . . . .
O8 O 0.6828(4) 0.5961(3) 0.1228(3) 0.0743(12) Uani 1 1 d . . . . .
C30 C 0.5316(7) 0.4277(4) 0.0747(4) 0.0615(15) Uani 1 1 d . . . . .
C31 C 0.5837(8) 0.3503(4) 0.0871(5) 0.0732(18) Uani 1 1 d . . . . .
H31 H 0.6279 0.3280 0.0474 0.088 Uiso 1 1 calc R U . . .
C32 C 0.5701(10) 0.3058(5) 0.1587(5) 0.085(2) Uani 1 1 d . . . . .
H32 H 0.6031 0.2530 0.1663 0.103 Uiso 1 1 calc R U . . .
C33 C 0.5082(10) 0.3390(5) 0.2188(5) 0.086(2) Uani 1 1 d . . . . .
H33 H 0.5019 0.3091 0.2678 0.103 Uiso 1 1 calc R U . . .
C34 C 0.4561(8) 0.4153(5) 0.2070(4) 0.0736(18) Uani 1 1 d . . . . .
H34 H 0.4117 0.4365 0.2471 0.088 Uiso 1 1 calc R U . . .
C35 C 0.4683(7) 0.4629(4) 0.1348(4) 0.0609(15) Uani 1 1 d . . . . .
C36 C 0.4207(7) 0.5459(4) 0.1253(4) 0.0625(15) Uani 1 1 d . . . . .
C37 C 0.4345(6) 0.5921(4) 0.0431(4) 0.0577(14) Uani 1 1 d . . . . .
C38 C 0.4403(7) 0.5312(4) -0.0302(3) 0.0596(14) Uani 1 1 d . . . . .
H38 H 0.3458 0.5048 -0.0502 0.072 Uiso 1 1 calc R U . . .
C39 C 0.4687(7) 0.5657(4) -0.1124(4) 0.0616(15) Uani 1 1 d . . . . .
C40 C 0.6040(8) 0.5949(5) -0.1112(4) 0.0767(19) Uani 1 1 d . . . . .
H40 H 0.6787 0.5944 -0.0574 0.092 Uiso 1 1 calc R U . . .
C41 C 0.6298(9) 0.6237(5) -0.1858(5) 0.083(2) Uani 1 1 d . . . . .
H41 H 0.7213 0.6424 -0.1832 0.100 Uiso 1 1 calc R U . . .
C42 C 0.5163(10) 0.6255(5) -0.2689(4) 0.080(2) Uani 1 1 d . . . . .
C43 C 0.5382(12) 0.6558(5) -0.3491(5) 0.099(3) Uani 1 1 d . . . . .
H43 H 0.6280 0.6755 -0.3489 0.119 Uiso 1 1 calc R U . . .
C44 C 0.424(2) 0.6556(7) -0.4272(6) 0.131(5) Uani 1 1 d . . . . .
H44 H 0.4372 0.6757 -0.4797 0.157 Uiso 1 1 calc R U . . .
C45 C 0.2903(18) 0.6258(8) -0.4286(6) 0.130(4) Uani 1 1 d . . . . .
H45 H 0.2150 0.6259 -0.4820 0.156 Uiso 1 1 calc R U . . .
C46 C 0.2681(11) 0.5972(6) -0.3545(4) 0.103(3) Uani 1 1 d . . . . .
H46 H 0.1776 0.5770 -0.3569 0.124 Uiso 1 1 calc R U . . .
C47 C 0.3803(9) 0.5968(5) -0.2717(4) 0.0759(19) Uani 1 1 d . . . . .
C48 C 0.3576(8) 0.5666(4) -0.1922(4) 0.0684(16) Uani 1 1 d . . . . .
H48 H 0.2670 0.5472 -0.1937 0.082 Uiso 1 1 calc R U . . .
C49 C 0.3070(7) 0.6490(4) 0.0075(4) 0.0662(16) Uani 1 1 d . . . . .
H49A H 0.3055 0.6869 0.0545 0.079 Uiso 1 1 calc R U . . .
H49B H 0.3212 0.6795 -0.0422 0.079 Uiso 1 1 calc R U . . .
C50 C 0.1642(8) 0.6076(5) -0.0236(5) 0.081(2) Uani 1 1 d . . . . .
C51 C 0.0652(10) 0.6212(7) -0.0984(7) 0.119(3) Uani 1 1 d . . . . .
H51A H 0.0802 0.6596 -0.1380 0.143 Uiso 1 1 calc R U . . .
H51B H -0.0211 0.5926 -0.1127 0.143 Uiso 1 1 calc R U . . .
C52 C 0.5714(7) 0.6423(4) 0.0796(4) 0.0661(16) Uani 1 1 d . . . . .
C53 C 0.8159(7) 0.6334(5) 0.1772(4) 0.0720(17) Uani 1 1 d . . . . .
H53 H 0.7935 0.6856 0.1989 0.086 Uiso 1 1 calc R U . . .
C54 C 0.9218(8) 0.6449(6) 0.1268(5) 0.088(2) Uani 1 1 d . . . . .
H54A H 0.8829 0.6822 0.0777 0.106 Uiso 1 1 calc R U . . .
H54B H 0.9390 0.5939 0.1015 0.106 Uiso 1 1 calc R U . . .
C55 C 1.0637(9) 0.6776(6) 0.1883(6) 0.096(2) Uani 1 1 d . . . . .
H55A H 1.1329 0.6825 0.1549 0.115 Uiso 1 1 calc R U . . .
H55B H 1.0478 0.7308 0.2092 0.115 Uiso 1 1 calc R U . . .
C56 C 1.1242(10) 0.6238(6) 0.2673(7) 0.107(3) Uani 1 1 d . . . . .
H56A H 1.1504 0.5725 0.2470 0.128 Uiso 1 1 calc R U . . .
H56B H 1.2110 0.6479 0.3071 0.128 Uiso 1 1 calc R U . . .
C57 C 1.0177(10) 0.6106(8) 0.3170(6) 0.121(4) Uani 1 1 d . . . . .
H57A H 0.9998 0.6612 0.3430 0.145 Uiso 1 1 calc R U . . .
H57B H 1.0573 0.5731 0.3658 0.145 Uiso 1 1 calc R U . . .
C58 C 0.8767(9) 0.5779(6) 0.2565(5) 0.097(2) Uani 1 1 d . . . . .
H58A H 0.8079 0.5727 0.2902 0.116 Uiso 1 1 calc R U . . .
H58B H 0.8925 0.5249 0.2352 0.116 Uiso 1 1 calc R U . . .
H50 H 0.146(10) 0.564(7) 0.014(6) 0.13(3) Uiso 1 1 d . . . . .

loop_
_atom_site_aniso_label
_atom_site_aniso_U_11
_atom_site_aniso_U_22
_atom_site_aniso_U_33
_atom_site_aniso_U_23
_atom_site_aniso_U_13
_atom_site_aniso_U_12
O1 0.079(3) 0.113(4) 0.084(3) -0.009(3) 0.003(3) -0.026(3)
O2 0.086(3) 0.078(3) 0.063(3) 0.007(2) 0.010(2) -0.010(3)
O3 0.160(6) 0.084(4) 0.113(4) 0.026(4) 0.074(4) 0.036(4)
O4 0.101(4) 0.094(4) 0.102(4) 0.019(3) 0.057(3) 0.021(3)
C1 0.092(5) 0.066(4) 0.060(4) 0.001(3) 0.019(3) -0.002(4)
C2 0.132(7) 0.073(5) 0.073(5) 0.006(4) 0.020(5) -0.022(5)
C3 0.171(10) 0.080(6) 0.084(6) 0.014(5) 0.041(6) -0.001(6)
C4 0.133(8) 0.081(6) 0.077(5) 0.013(4) 0.020(5) 0.016(6)
C5 0.099(5) 0.090(6) 0.064(4) -0.001(4) 0.017(4) 0.018(5)
C6 0.078(4) 0.068(4) 0.062(4) 0.000(3) 0.018(3) 0.002(3)
C7 0.067(4) 0.083(5) 0.065(4) -0.010(3) 0.019(3) -0.003(4)
C8 0.072(4) 0.060(4) 0.059(3) -0.004(3) 0.023(3) -0.003(3)
C9 0.074(4) 0.070(4) 0.054(3) -0.001(3) 0.019(3) -0.004(3)
C10 0.073(4) 0.070(4) 0.051(3) -0.002(3) 0.016(3) -0.002(3)
C11 0.071(4) 0.092(5) 0.064(4) -0.003(4) 0.022(3) 0.000(4)
C12 0.060(4) 0.094(6) 0.080(4) -0.004(4) 0.017(3) -0.002(4)
C13 0.066(4) 0.072(4) 0.068(4) -0.002(3) 0.008(3) -0.001(3)
C14 0.070(4) 0.104(6) 0.083(5) 0.008(4) -0.004(4) 0.002(4)
C15 0.097(6) 0.144(9) 0.078(5) 0.026(5) -0.001(5) -0.007(6)
C16 0.118(8) 0.183(11) 0.070(5) 0.024(6) 0.026(5) 0.007(8)
C17 0.091(5) 0.151(8) 0.062(4) 0.012(5) 0.025(4) 0.030(6)
C18 0.076(4) 0.081(5) 0.055(3) -0.001(3) 0.019(3) 0.002(4)
C19 0.064(4) 0.081(5) 0.059(4) 0.002(3) 0.016(3) 0.009(3)
C20 0.093(5) 0.069(4) 0.079(4) -0.005(4) 0.035(4) -0.011(4)
C21 0.085(5) 0.113(7) 0.106(6) -0.015(5) 0.045(5) -0.017(5)
C22 0.142(9) 0.129(9) 0.130(8) -0.028(6) 0.091(7) -0.029(7)
C23 0.072(4) 0.071(5) 0.055(3) 0.000(3) 0.017(3) 0.000(3)
C24 0.080(5) 0.098(5) 0.070(4) 0.013(4) 0.030(4) 0.019(4)
C25 0.116(7) 0.124(8) 0.085(6) -0.014(5) 0.019(5) 0.003(6)
C26 0.204(14) 0.158(11) 0.078(6) -0.003(6) 0.050(7) 0.057(11)
C27 0.165(12) 0.206(15) 0.123(9) 0.053(9) 0.093(9) 0.065(11)
C28 0.109(8) 0.29(2) 0.159(12) 0.046(12) 0.074(8) 0.019(11)
C29 0.085(6) 0.199(13) 0.115(7) -0.021(8) 0.035(5) -0.017(7)
O5 0.111(4) 0.103(4) 0.063(3) 0.003(3) 0.037(3) 0.025(3)
O6 0.079(3) 0.065(3) 0.053(2) 0.0073(19) 0.025(2) 0.010(2)
O7 0.092(4) 0.070(4) 0.120(4) 0.010(3) 0.009(3) -0.009(3)
O8 0.057(2) 0.073(3) 0.083(3) -0.008(2) 0.006(2) 0.002(2)
C30 0.077(4) 0.054(4) 0.049(3) 0.003(3) 0.013(3) -0.001(3)
C31 0.084(5) 0.060(4) 0.071(4) 0.004(3) 0.018(3) 0.005(4)
C32 0.108(6) 0.063(5) 0.080(5) 0.017(4) 0.020(4) 0.005(4)
C33 0.117(6) 0.072(5) 0.062(4) 0.016(4) 0.017(4) -0.004(5)
C34 0.085(5) 0.076(5) 0.058(4) 0.011(3) 0.019(3) -0.009(4)
C35 0.070(4) 0.062(4) 0.047(3) 0.005(3) 0.013(3) 0.001(3)
C36 0.065(4) 0.071(4) 0.050(3) 0.003(3) 0.015(3) 0.008(3)
C37 0.055(3) 0.059(4) 0.057(3) 0.003(3) 0.015(2) 0.000(3)
C38 0.069(4) 0.062(4) 0.047(3) 0.009(3) 0.016(3) 0.008(3)
C39 0.074(4) 0.061(4) 0.051(3) 0.006(3) 0.020(3) 0.006(3)
C40 0.077(4) 0.093(5) 0.064(4) 0.015(4) 0.027(3) 0.012(4)
C41 0.082(5) 0.095(6) 0.083(5) 0.014(4) 0.039(4) 0.012(4)
C42 0.119(6) 0.071(5) 0.059(4) 0.004(3) 0.040(4) 0.024(4)
C43 0.158(8) 0.082(6) 0.080(5) 0.017(4) 0.069(6) 0.028(5)
C44 0.241(15) 0.106(8) 0.058(6) 0.018(5) 0.063(8) 0.046(9)
C45 0.202(14) 0.129(9) 0.052(5) 0.005(5) 0.027(6) 0.025(9)
C46 0.142(7) 0.105(6) 0.048(4) 0.008(4) 0.006(4) 0.012(6)
C47 0.102(5) 0.072(5) 0.049(3) 0.002(3) 0.017(3) 0.016(4)
C48 0.082(4) 0.073(4) 0.047(3) 0.003(3) 0.014(3) 0.004(3)
C49 0.064(4) 0.072(4) 0.059(3) 0.007(3) 0.014(3) 0.015(3)
C50 0.067(4) 0.087(6) 0.083(5) 0.004(4) 0.012(4) 0.008(4)
C51 0.077(5) 0.123(8) 0.130(7) 0.024(6) -0.012(5) 0.009(5)
C52 0.065(4) 0.065(4) 0.064(4) 0.000(3) 0.012(3) 0.002(3)
C53 0.055(3) 0.077(5) 0.079(4) -0.010(3) 0.012(3) -0.003(3)
C54 0.076(5) 0.104(6) 0.083(5) 0.002(4) 0.023(4) -0.007(4)
C55 0.071(5) 0.115(7) 0.105(6) 0.001(5) 0.031(4) -0.005(5)
C56 0.078(5) 0.107(7) 0.120(7) -0.003(6) 0.007(5) 0.011(5)
C57 0.101(7) 0.161(10) 0.076(5) 0.010(6) -0.010(5) -0.027(7)
C58 0.095(5) 0.112(7) 0.076(4) 0.006(4) 0.015(4) -0.022(5)

loop_
_atom_type_symbol
_atom_type_description
_atom_type_scat_dispersion_real
_atom_type_scat_dispersion_imag
_atom_type_scat_source
C C 0.0181 0.0091 'International Tables Vol C Tables 4.2.6.8 and 6.1.1.4'
H H 0.0000 0.0000 'International Tables Vol C Tables 4.2.6.8 and 6.1.1.4'
O O 0.0492 0.0322 'International Tables Vol C Tables 4.2.6.8 and 6.1.1.4'

loop_
_geom_angle_atom_site_label_1
_geom_angle_atom_site_label_2
_geom_angle_atom_site_label_3
_geom_angle
_geom_angle_site_symmetry_1
_geom_angle_site_symmetry_3
_geom_angle_publ_flag
C1 O2 C9 114.6(5) . . ?
C23 O4 C24 120.0(6) . . ?
O2 C1 C2 118.6(7) . . ?
O2 C1 C6 120.8(6) . . ?
C2 C1 C6 120.5(7) . . ?
C3 C2 C1 120.9(9) . . ?
C3 C2 H2 119.5 . . ?
C1 C2 H2 119.5 . . ?
C2 C3 C4 120.4(9) . . ?
C2 C3 H3 119.8 . . ?
C4 C3 H3 119.8 . . ?
C5 C4 C3 118.8(9) . . ?
C5 C4 H4 120.6 . . ?
C3 C4 H4 120.6 . . ?
C4 C5 C6 122.4(8) . . ?
C4 C5 H5 118.8 . . ?
C6 C5 H5 118.8 . . ?
C1 C6 C5 116.8(7) . . ?
C1 C6 C7 121.9(6) . . ?
C5 C6 C7 121.0(7) . . ?
O1 C7 C6 123.7(7) . . ?
O1 C7 C8 120.0(7) . . ?
C6 C7 C8 116.3(6) . . ?
C23 C8 C20 108.1(6) . . ?
C23 C8 C9 111.8(5) . . ?
C20 C8 C9 111.7(5) . . ?
C23 C8 C7 106.5(5) . . ?
C20 C8 C7 110.3(6) . . ?
C9 C8 C7 108.3(5) . . ?
O2 C9 C10 107.7(5) . . ?
O2 C9 C8 112.0(5) . . ?
C10 C9 C8 115.7(6) . . ?
O2 C9 H9 107.0 . . ?
C10 C9 H9 107.0 . . ?
C8 C9 H9 107.0 . . ?
C19 C10 C11 118.7(6) . . ?
C19 C10 C9 119.0(6) . . ?
C11 C10 C9 122.3(6) . . ?
C12 C11 C10 122.0(6) . . ?
C12 C11 H11 119.0 . . ?
C10 C11 H11 119.0 . . ?
C11 C12 C13 120.2(6) . . ?
C11 C12 H12 119.9 . . ?
C13 C12 H12 119.9 . . ?
C18 C13 C12 118.8(6) . . ?
C18 C13 C14 118.7(7) . . ?
C12 C13 C14 122.6(7) . . ?
C15 C14 C13 119.8(8) . . ?
C15 C14 H14 120.1 . . ?
C13 C14 H14 120.1 . . ?
C14 C15 C16 121.0(8) . . ?
C14 C15 H15 119.5 . . ?
C16 C15 H15 119.5 . . ?
C17 C16 C15 121.1(9) . . ?
C17 C16 H16 119.4 . . ?
C15 C16 H16 119.4 . . ?
C16 C17 C18 119.9(8) . . ?
C16 C17 H17 120.1 . . ?
C18 C17 H17 120.1 . . ?
C13 C18 C17 119.5(6) . . ?
C13 C18 C19 119.7(6) . . ?
C17 C18 C19 120.7(6) . . ?
C10 C19 C18 120.6(6) . . ?
C10 C19 H19 119.7 . . ?
C18 C19 H19 119.7 . . ?
C21 C20 C8 115.2(7) . . ?
C21 C20 H20A 108.5 . . ?
C8 C20 H20A 108.5 . . ?
C21 C20 H20B 108.5 . . ?
C8 C20 H20B 108.5 . . ?
H20A C20 H20B 107.5 . . ?
C22 C21 C20 126.3(10) . . ?
C22 C21 H21 116.9 . . ?
C20 C21 H21 116.9 . . ?
C21 C22 H22A 120.0 . . ?
C21 C22 H22B 120.0 . . ?
H22A C22 H22B 120.0 . . ?
O3 C23 O4 123.8(7) . . ?
O3 C23 C8 125.5(6) . . ?
O4 C23 C8 110.6(6) . . ?
O4 C24 C29 106.0(8) . . ?
O4 C24 C25 107.6(7) . . ?
C29 C24 C25 112.1(8) . . ?
O4 C24 H24 110.3 . . ?
C29 C24 H24 110.3 . . ?
C25 C24 H24 110.3 . . ?
C26 C25 C24 111.1(9) . . ?
C26 C25 H25A 109.4 . . ?
C24 C25 H25A 109.4 . . ?
C26 C25 H25B 109.4 . . ?
C24 C25 H25B 109.4 . . ?
H25A C25 H25B 108.0 . . ?
C25 C26 C27 111.3(11) . . ?
C25 C26 H26A 109.4 . . ?
C27 C26 H26A 109.4 . . ?
C25 C26 H26B 109.4 . . ?
C27 C26 H26B 109.4 . . ?
H26A C26 H26B 108.0 . . ?
C28 C27 C26 109.1(10) . . ?
C28 C27 H27A 109.9 . . ?
C26 C27 H27A 109.9 . . ?
C28 C27 H27B 109.9 . . ?
C26 C27 H27B 109.9 . . ?
H27A C27 H27B 108.3 . . ?
C27 C28 C29 112.5(10) . . ?
C27 C28 H28A 109.1 . . ?
C29 C28 H28A 109.1 . . ?
C27 C28 H28B 109.1 . . ?
C29 C28 H28B 109.1 . . ?
H28A C28 H28B 107.8 . . ?
C24 C29 C28 109.5(11) . . ?
C24 C29 H29A 109.8 . . ?
C28 C29 H29A 109.8 . . ?
C24 C29 H29B 109.8 . . ?
C28 C29 H29B 109.8 . . ?
H29A C29 H29B 108.2 . . ?
C30 O6 C38 114.3(5) . . ?
C52 O8 C53 119.6(6) . . ?
O6 C30 C31 117.4(6) . . ?
O6 C30 C35 121.6(5) . . ?
C31 C30 C35 121.0(6) . . ?
C30 C31 C32 119.7(7) . . ?
C30 C31 H31 120.1 . . ?
C32 C31 H31 120.1 . . ?
C33 C32 C31 120.4(7) . . ?
C33 C32 H32 119.8 . . ?
C31 C32 H32 119.8 . . ?
C34 C33 C32 120.3(7) . . ?
C34 C33 H33 119.8 . . ?
C32 C33 H33 119.8 . . ?
C33 C34 C35 121.0(7) . . ?
C33 C34 H34 119.5 . . ?
C35 C34 H34 119.5 . . ?
C30 C35 C34 117.5(6) . . ?
C30 C35 C36 121.4(5) . . ?
C34 C35 C36 121.0(6) . . ?
O5 C36 C35 123.2(6) . . ?
O5 C36 C37 119.5(6) . . ?
C35 C36 C37 117.2(5) . . ?
C49 C37 C52 108.5(5) . . ?
C49 C37 C36 110.5(5) . . ?
C52 C37 C36 104.2(5) . . ?
C49 C37 C38 110.1(5) . . ?
C52 C37 C38 114.5(5) . . ?
C36 C37 C38 108.9(5) . . ?
O6 C38 C39 106.4(5) . . ?
O6 C38 C37 113.1(4) . . ?
C39 C38 C37 116.0(5) . . ?
O6 C38 H38 106.9 . . ?
C39 C38 H38 106.9 . . ?
C37 C38 H38 107.0 . . ?
C48 C39 C40 119.1(5) . . ?
C48 C39 C38 118.7(6) . . ?
C40 C39 C38 122.2(5) . . ?
C41 C40 C39 121.9(7) . . ?
C41 C40 H40 119.1 . . ?
C39 C40 H40 119.1 . . ?
C40 C41 C42 119.9(7) . . ?
C40 C41 H41 120.0 . . ?
C42 C41 H41 120.0 . . ?
C47 C42 C43 118.9(8) . . ?
C47 C42 C41 119.2(6) . . ?
C43 C42 C41 121.9(9) . . ?
C44 C43 C42 118.9(11) . . ?
C44 C43 H43 120.5 . . ?
C42 C43 H43 120.5 . . ?
C43 C44 C45 121.1(9) . . ?
C43 C44 H44 119.4 . . ?
C45 C44 H44 119.5 . . ?
C46 C45 C44 120.8(11) . . ?
C46 C45 H45 119.6 . . ?
C44 C45 H45 119.6 . . ?
C45 C46 C47 121.0(11) . . ?
C45 C46 H46 119.5 . . ?
C47 C46 H46 119.5 . . ?
C42 C47 C48 119.3(6) . . ?
C42 C47 C46 119.3(7) . . ?
C48 C47 C46 121.5(8) . . ?
C39 C48 C47 120.6(7) . . ?
C39 C48 H48 119.7 . . ?
C47 C48 H48 119.7 . . ?
C50 C49 C37 114.0(6) . . ?
C50 C49 H49A 108.8 . . ?
C37 C49 H49A 108.8 . . ?
C50 C49 H49B 108.8 . . ?
C37 C49 H49B 108.8 . . ?
H49A C49 H49B 107.7 . . ?
C51 C50 C49 125.4(9) . . ?
C51 C50 H50 116(6) . . ?
C49 C50 H50 118(6) . . ?
C50 C51 H51A 120.0 . . ?
C50 C51 H51B 120.0 . . ?
H51A C51 H51B 120.0 . . ?
O7 C52 O8 123.8(6) . . ?
O7 C52 C37 125.1(6) . . ?
O8 C52 C37 110.9(6) . . ?
O8 C53 C54 112.4(6) . . ?
O8 C53 C58 106.2(6) . . ?
C54 C53 C58 110.5(6) . . ?
O8 C53 H53 109.2 . . ?
C54 C53 H53 109.2 . . ?
C58 C53 H53 109.2 . . ?
C53 C54 C55 110.5(6) . . ?
C53 C54 H54A 109.5 . . ?
C55 C54 H54A 109.5 . . ?
C53 C54 H54B 109.5 . . ?
C55 C54 H54B 109.5 . . ?
H54A C54 H54B 108.1 . . ?
C56 C55 C54 111.4(8) . . ?
C56 C55 H55A 109.3 . . ?
C54 C55 H55A 109.4 . . ?
C56 C55 H55B 109.4 . . ?
C54 C55 H55B 109.3 . . ?
H55A C55 H55B 108.0 . . ?
C57 C56 C55 110.9(8) . . ?
C57 C56 H56A 109.5 . . ?
C55 C56 H56A 109.5 . . ?
C57 C56 H56B 109.5 . . ?
C55 C56 H56B 109.5 . . ?
H56A C56 H56B 108.0 . . ?
C56 C57 C58 111.6(7) . . ?
C56 C57 H57A 109.3 . . ?
C58 C57 H57A 109.3 . . ?
C56 C57 H57B 109.3 . . ?
C58 C57 H57B 109.3 . . ?
H57A C57 H57B 108.0 . . ?
C57 C58 C53 110.5(7) . . ?
C57 C58 H58A 109.5 . . ?
C53 C58 H58A 109.5 . . ?
C57 C58 H58B 109.5 . . ?
C53 C58 H58B 109.5 . . ?
H58A C58 H58B 108.1 . . ?

loop_
_geom_bond_atom_site_label_1
_geom_bond_atom_site_label_2
_geom_bond_distance
_geom_bond_site_symmetry_2
_geom_bond_publ_flag
O1 C7 1.208(8) . ?
O2 C1 1.368(8) . ?
O2 C9 1.435(8) . ?
O3 C23 1.170(9) . ?
O4 C23 1.320(8) . ?
O4 C24 1.466(8) . ?
C1 C2 1.374(10) . ?
C1 C6 1.389(9) . ?
C2 C3 1.363(12) . ?
C2 H2 0.9300 . ?
C3 C4 1.394(14) . ?
C3 H3 0.9300 . ?
C4 C5 1.346(12) . ?
C4 H4 0.9300 . ?
C5 C6 1.424(10) . ?
C5 H5 0.9300 . ?
C6 C7 1.452(11) . ?
C7 C8 1.551(10) . ?
C8 C23 1.526(9) . ?
C8 C20 1.531(9) . ?
C8 C9 1.545(9) . ?
C9 C10 1.508(9) . ?
C9 H9 0.9800 . ?
C10 C19 1.370(9) . ?
C10 C11 1.403(10) . ?
C11 C12 1.364(10) . ?
C11 H11 0.9300 . ?
C12 C13 1.410(9) . ?
C12 H12 0.9300 . ?
C13 C18 1.398(10) . ?
C13 C14 1.420(10) . ?
C14 C15 1.366(13) . ?
C14 H14 0.9300 . ?
C15 C16 1.370(15) . ?
C15 H15 0.9300 . ?
C16 C17 1.359(12) . ?
C16 H16 0.9300 . ?
C17 C18 1.413(9) . ?
C17 H17 0.9300 . ?
C18 C19 1.426(9) . ?
C19 H19 0.9300 . ?
C20 C21 1.483(11) . ?
C20 H20A 0.9700 . ?
C20 H20B 0.9700 . ?
C21 C22 1.302(11) . ?
C21 H21 0.9300 . ?
C22 H22A 0.9300 . ?
C22 H22B 0.9300 . ?
C24 C29 1.482(14) . ?
C24 C25 1.495(11) . ?
C24 H24 0.9800 . ?
C25 C26 1.489(15) . ?
C25 H25A 0.9700 . ?
C25 H25B 0.9700 . ?
C26 C27 1.52(2) . ?
C26 H26A 0.9700 . ?
C26 H26B 0.9700 . ?
C27 C28 1.475(18) . ?
C27 H27A 0.9700 . ?
C27 H27B 0.9700 . ?
C28 C29 1.500(16) . ?
C28 H28A 0.9700 . ?
C28 H28B 0.9700 . ?
C29 H29A 0.9700 . ?
C29 H29B 0.9700 . ?
O5 C36 1.218(7) . ?
O6 C30 1.362(7) . ?
O6 C38 1.442(7) . ?
O7 C52 1.200(8) . ?
O8 C52 1.334(8) . ?
O8 C53 1.454(7) . ?
C30 C31 1.375(9) . ?
C30 C35 1.394(9) . ?
C31 C32 1.379(10) . ?
C31 H31 0.9300 . ?
C32 C33 1.371(11) . ?
C32 H32 0.9300 . ?
C33 C34 1.357(11) . ?
C33 H33 0.9300 . ?
C34 C35 1.410(9) . ?
C34 H34 0.9300 . ?
C35 C36 1.449(9) . ?
C36 C37 1.535(8) . ?
C37 C49 1.523(8) . ?
C37 C52 1.527(9) . ?
C37 C38 1.541(8) . ?
C38 C39 1.505(8) . ?
C38 H38 0.9800 . ?
C39 C48 1.383(8) . ?
C39 C40 1.395(10) . ?
C40 C41 1.351(9) . ?
C40 H40 0.9300 . ?
C41 C42 1.428(11) . ?
C41 H41 0.9300 . ?
C42 C47 1.392(11) . ?
C42 C43 1.424(10) . ?
C43 C44 1.380(17) . ?
C43 H43 0.9300 . ?
C44 C45 1.383(17) . ?
C44 H44 0.9300 . ?
C45 C46 1.325(14) . ?
C45 H45 0.9300 . ?
C46 C47 1.419(10) . ?
C46 H46 0.9300 . ?
C47 C48 1.415(9) . ?
C48 H48 0.9300 . ?
C49 C50 1.493(10) . ?
C49 H49A 0.9700 . ?
C49 H49B 0.9700 . ?
C50 C51 1.291(10) . ?
C50 H50 0.98(10) . ?
C51 H51A 0.9300 . ?
C51 H51B 0.9300 . ?
C53 C54 1.482(10) . ?
C53 C58 1.514(11) . ?
C53 H53 0.9800 . ?
C54 C55 1.524(11) . ?
C54 H54A 0.9700 . ?
C54 H54B 0.9700 . ?
C55 C56 1.493(13) . ?
C55 H55A 0.9700 . ?
C55 H55B 0.9700 . ?
C56 C57 1.483(14) . ?
C56 H56A 0.9700 . ?
C56 H56B 0.9700 . ?
C57 C58 1.512(11) . ?
C57 H57A 0.9700 . ?
C57 H57B 0.9700 . ?
C58 H58A 0.9700 . ?
C58 H58B 0.9700 . ?

loop_
_geom_torsion_atom_site_label_1
_geom_torsion_atom_site_label_2
_geom_torsion_atom_site_label_3
_geom_torsion_atom_site_label_4
_geom_torsion
_geom_torsion_site_symmetry_1
_geom_torsion_site_symmetry_2
_geom_torsion_site_symmetry_3
_geom_torsion_site_symmetry_4
_geom_torsion_publ_flag
C9 O2 C1 C2 155.8(7) . . . . ?
C9 O2 C1 C6 -25.6(9) . . . . ?
O2 C1 C2 C3 -178.3(8) . . . . ?
C6 C1 C2 C3 3.1(13) . . . . ?
C1 C2 C3 C4 0.5(15) . . . . ?
C2 C3 C4 C5 -3.5(14) . . . . ?
C3 C4 C5 C6 2.9(13) . . . . ?
O2 C1 C6 C5 177.9(6) . . . . ?
C2 C1 C6 C5 -3.5(10) . . . . ?
O2 C1 C6 C7 -7.4(10) . . . . ?
C2 C1 C6 C7 171.2(7) . . . . ?
C4 C5 C6 C1 0.5(11) . . . . ?
C4 C5 C6 C7 -174.3(7) . . . . ?
C1 C6 C7 O1 -170.8(7) . . . . ?
C5 C6 C7 O1 3.7(11) . . . . ?
C1 C6 C7 C8 7.3(9) . . . . ?
C5 C6 C7 C8 -178.2(6) . . . . ?
O1 C7 C8 C23 79.8(8) . . . . ?
C6 C7 C8 C23 -98.4(7) . . . . ?
O1 C7 C8 C20 -37.3(8) . . . . ?
C6 C7 C8 C20 144.5(6) . . . . ?
O1 C7 C8 C9 -159.8(6) . . . . ?
C6 C7 C8 C9 22.0(7) . . . . ?
C1 O2 C9 C10 -174.8(6) . . . . ?
C1 O2 C9 C8 57.0(7) . . . . ?
C23 C8 C9 O2 63.8(7) . . . . ?
C20 C8 C9 O2 -174.9(6) . . . . ?
C7 C8 C9 O2 -53.2(7) . . . . ?
C23 C8 C9 C10 -60.1(7) . . . . ?
C20 C8 C9 C10 61.3(8) . . . . ?
C7 C8 C9 C10 -177.1(5) . . . . ?
O2 C9 C10 C19 133.1(6) . . . . ?
C8 C9 C10 C19 -100.9(7) . . . . ?
O2 C9 C10 C11 -47.8(8) . . . . ?
C8 C9 C10 C11 78.3(8) . . . . ?
C19 C10 C11 C12 0.5(11) . . . . ?
C9 C10 C11 C12 -178.6(7) . . . . ?
C10 C11 C12 C13 0.7(12) . . . . ?
C11 C12 C13 C18 -1.7(11) . . . . ?
C11 C12 C13 C14 179.4(8) . . . . ?
C18 C13 C14 C15 1.1(12) . . . . ?
C12 C13 C14 C15 -179.9(8) . . . . ?
C13 C14 C15 C16 -1.8(16) . . . . ?
C14 C15 C16 C17 1.5(19) . . . . ?
C15 C16 C17 C18 -0.4(18) . . . . ?
C12 C13 C18 C17 -179.1(8) . . . . ?
C14 C13 C18 C17 -0.1(12) . . . . ?
C12 C13 C18 C19 1.5(11) . . . . ?
C14 C13 C18 C19 -179.5(7) . . . . ?
C16 C17 C18 C13 -0.2(15) . . . . ?
C16 C17 C18 C19 179.1(10) . . . . ?
C11 C10 C19 C18 -0.6(11) . . . . ?
C9 C10 C19 C18 178.5(7) . . . . ?
C13 C18 C19 C10 -0.4(11) . . . . ?
C17 C18 C19 C10 -179.8(8) . . . . ?
C23 C8 C20 C21 -178.8(6) . . . . ?
C9 C8 C20 C21 57.7(9) . . . . ?
C7 C8 C20 C21 -62.7(8) . . . . ?
C8 C20 C21 C22 -137.0(9) . . . . ?
C24 O4 C23 O3 1.6(11) . . . . ?
C24 O4 C23 C8 -176.1(6) . . . . ?
C20 C8 C23 O3 -18.7(10) . . . . ?
C9 C8 C23 O3 104.7(9) . . . . ?
C7 C8 C23 O3 -137.2(8) . . . . ?
C20 C8 C23 O4 158.9(6) . . . . ?
C9 C8 C23 O4 -77.7(6) . . . . ?
C7 C8 C23 O4 40.4(7) . . . . ?
C23 O4 C24 C29 -130.7(8) . . . . ?
C23 O4 C24 C25 109.2(8) . . . . ?
O4 C24 C25 C26 171.5(10) . . . . ?
C29 C24 C25 C26 55.3(13) . . . . ?
C24 C25 C26 C27 -55.1(13) . . . . ?
C25 C26 C27 C28 56.1(15) . . . . ?
C26 C27 C28 C29 -57.8(18) . . . . ?
O4 C24 C29 C28 -172.5(9) . . . . ?
C25 C24 C29 C28 -55.4(12) . . . . ?
C27 C28 C29 C24 57.9(18) . . . . ?
C38 O6 C30 C31 154.0(6) . . . . ?
C38 O6 C30 C35 -27.0(8) . . . . ?
O6 C30 C31 C32 -179.3(7) . . . . ?
C35 C30 C31 C32 1.7(10) . . . . ?
C30 C31 C32 C33 -1.6(12) . . . . ?
C31 C32 C33 C34 1.8(13) . . . . ?
C32 C33 C34 C35 -2.0(12) . . . . ?
O6 C30 C35 C34 179.2(6) . . . . ?
C31 C30 C35 C34 -1.8(9) . . . . ?
O6 C30 C35 C36 -2.6(9) . . . . ?
C31 C30 C35 C36 176.3(6) . . . . ?
C33 C34 C35 C30 2.0(10) . . . . ?
C33 C34 C35 C36 -176.2(7) . . . . ?
C30 C35 C36 O5 -173.8(6) . . . . ?
C34 C35 C36 O5 4.2(10) . . . . ?
C30 C35 C36 C37 3.6(9) . . . . ?
C34 C35 C36 C37 -178.3(5) . . . . ?
O5 C36 C37 C49 -39.3(8) . . . . ?
C35 C36 C37 C49 143.2(6) . . . . ?
O5 C36 C37 C52 77.2(7) . . . . ?
C35 C36 C37 C52 -100.4(6) . . . . ?
O5 C36 C37 C38 -160.3(6) . . . . ?
C35 C36 C37 C38 22.2(7) . . . . ?
C30 O6 C38 C39 -176.7(5) . . . . ?
C30 O6 C38 C37 54.8(7) . . . . ?
C49 C37 C38 O6 -172.1(5) . . . . ?
C52 C37 C38 O6 65.3(7) . . . . ?
C36 C37 C38 O6 -50.8(6) . . . . ?
C49 C37 C38 C39 64.6(7) . . . . ?
C52 C37 C38 C39 -58.0(7) . . . . ?
C36 C37 C38 C39 -174.1(5) . . . . ?
O6 C38 C39 C48 124.1(6) . . . . ?
C37 C38 C39 C48 -109.2(7) . . . . ?
O6 C38 C39 C40 -54.2(8) . . . . ?
C37 C38 C39 C40 72.5(8) . . . . ?
C48 C39 C40 C41 -0.2(11) . . . . ?
C38 C39 C40 C41 178.1(7) . . . . ?
C39 C40 C41 C42 0.5(12) . . . . ?
C40 C41 C42 C47 -0.4(11) . . . . ?
C40 C41 C42 C43 179.6(7) . . . . ?
C47 C42 C43 C44 -0.2(11) . . . . ?
C41 C42 C43 C44 179.8(8) . . . . ?
C42 C43 C44 C45 -0.6(15) . . . . ?
C43 C44 C45 C46 0.5(18) . . . . ?
C44 C45 C46 C47 0.5(17) . . . . ?
C43 C42 C47 C48 -179.9(7) . . . . ?
C41 C42 C47 C48 0.1(11) . . . . ?
C43 C42 C47 C46 1.1(11) . . . . ?
C41 C42 C47 C46 -178.9(7) . . . . ?
C45 C46 C47 C42 -1.3(13) . . . . ?
C45 C46 C47 C48 179.7(9) . . . . ?
C40 C39 C48 C47 -0.1(10) . . . . ?
C38 C39 C48 C47 -178.5(6) . . . . ?
C42 C47 C48 C39 0.2(10) . . . . ?
C46 C47 C48 C39 179.1(7) . . . . ?
C52 C37 C49 C50 -175.3(6) . . . . ?
C36 C37 C49 C50 -61.6(7) . . . . ?
C38 C37 C49 C50 58.7(7) . . . . ?
C37 C49 C50 C51 -132.8(9) . . . . ?
C53 O8 C52 O7 7.5(10) . . . . ?
C53 O8 C52 C37 -168.2(5) . . . . ?
C49 C37 C52 O7 -4.3(9) . . . . ?
C36 C37 C52 O7 -122.1(8) . . . . ?
C38 C37 C52 O7 119.1(8) . . . . ?
C49 C37 C52 O8 171.3(5) . . . . ?
C36 C37 C52 O8 53.6(6) . . . . ?
C38 C37 C52 O8 -65.2(7) . . . . ?
C52 O8 C53 C54 -94.0(8) . . . . ?
C52 O8 C53 C58 145.1(6) . . . . ?
O8 C53 C54 C55 -175.3(7) . . . . ?
C58 C53 C54 C55 -56.9(9) . . . . ?
C53 C54 C55 C56 56.6(10) . . . . ?
C54 C55 C56 C57 -55.5(11) . . . . ?
C55 C56 C57 C58 55.6(12) . . . . ?
C56 C57 C58 C53 -56.2(12) . . . . ?
O8 C53 C58 C57 179.0(7) . . . . ?
C54 C53 C58 C57 56.9(10) . . . . ?
